data_7028694
loop_
_publ_author_name
'Misra, Rajneesh'
'Dhokale, Bhausaheb'
'Jadhav, Thaksen'
'Mobin, Shaikh M.'

_publ_section_title
;
 The quenching of fluorescence as an indicator of donor-strength in meso
 arylethynyl BODIPYs.
;
_journal_issue 12
_journal_name_full 'Dalton transactions (Cambridge, England : 2003)'
_journal_page_first 4854
_journal_page_last 4861
_journal_paper_doi 10.1039/c3dt53056f
_journal_volume 43
_journal_year 2014
_chemical_formula_sum 'C21 H13 B F2 N2'
_chemical_formula_weight 342.14
_chemical_name_systematic
;
 ?
;
_space_group_IT_number 19
_symmetry_cell_setting orthorhombic
_symmetry_space_group_name_Hall 'P 2ac 2ab'
_symmetry_space_group_name_H-M 'P 21 21 21'
_atom_sites_solution_hydrogens geom
_atom_sites_solution_primary direct
_atom_sites_solution_secondary difmap
_audit_creation_method SHELXL-97
_cell_angle_alpha 90.00
_cell_angle_beta 90.00
_cell_angle_gamma 90.00
_cell_formula_units_Z 4
_cell_length_a 5.5995(2)
_cell_length_b 13.5098(4)
_cell_length_c 22.2683(8)
_cell_measurement_reflns_used 5140
_cell_measurement_temperature 150(2)
_cell_measurement_theta_max 71.9563
_cell_measurement_theta_min 3.2686
_cell_volume 1684.56(10)
_computing_cell_refinement 'CrysAlis RED, Oxford Diffraction Ltd.,'
_computing_data_collection 'CrysAlis CCD, Oxford Diffraction Ltd.,'
_computing_data_reduction 'CrysAlis RED, Oxford Diffraction Ltd.,'
_computing_molecular_graphics Ortep3
_computing_publication_material Shelx97
_computing_structure_refinement 'SHELXL-97 (Sheldrick, 1997)'
_computing_structure_solution 'SHELXS-97 (Sheldrick, 1997)'
_diffrn_ambient_temperature 150(2)
_diffrn_detector_area_resol_mean 15.9948
_diffrn_measured_fraction_theta_full 0.998
_diffrn_measured_fraction_theta_max 0.998
_diffrn_measurement_device_type 'OXFORD DIFFRACTION SUPER NOVA'
_diffrn_measurement_method \w/q-scan
_diffrn_radiation_monochromator graphite
_diffrn_radiation_source 'Micro-Focus (Cu) X-ray Source'
_diffrn_radiation_type CuK\a
_diffrn_radiation_wavelength 1.5418
_diffrn_reflns_av_R_equivalents 0.0166
_diffrn_reflns_av_unetI/netI 0.0157
_diffrn_reflns_limit_h_max 6
_diffrn_reflns_limit_h_min -4
_diffrn_reflns_limit_k_max 16
_diffrn_reflns_limit_k_min -14
_diffrn_reflns_limit_l_max 25
_diffrn_reflns_limit_l_min -27
_diffrn_reflns_number 11102
_diffrn_reflns_theta_full 72.10
_diffrn_reflns_theta_max 72.10
_diffrn_reflns_theta_min 3.83
_exptl_absorpt_coefficient_mu 0.779
_exptl_absorpt_correction_T_max 0.9055
_exptl_absorpt_correction_T_min 0.8535
_exptl_absorpt_correction_type multi-scan
_exptl_absorpt_process_details
;
CrysAlis RED, Oxford Diffraction Ltd.,
Version 1.171.31.7 (release 18-10-2006 CrysAlis171 .NET)
(compiled Oct 18 2006,16:28:17)
Empirical absorption correction using spherical harmonics,
 implemented in SCALE3 ABSPACK scaling algorithm.
;
_exptl_crystal_colour orange
_exptl_crystal_density_diffrn 1.349
_exptl_crystal_density_method 'not measured'
_exptl_crystal_description block
_exptl_crystal_F_000 704
_exptl_crystal_size_max 0.21
_exptl_crystal_size_mid 0.18
_exptl_crystal_size_min 0.13
_refine_diff_density_max 0.081
_refine_diff_density_min -0.099
_refine_diff_density_rms 0.022
_refine_ls_abs_structure_details 'Flack H D (1983), Acta Cryst. A39, 876-881'
_refine_ls_abs_structure_Flack 0.10(14)
_refine_ls_extinction_coef 0.0027(3)
_refine_ls_extinction_expression Fc^*^=kFc[1+0.001xFc^2^\l^3^/sin(2\q)]^-1/4^
_refine_ls_extinction_method SHELXL
_refine_ls_goodness_of_fit_ref 1.023
_refine_ls_hydrogen_treatment riding
_refine_ls_matrix_type full
_refine_ls_number_parameters 236
_refine_ls_number_reflns 3269
_refine_ls_number_restraints 0
_refine_ls_restrained_S_all 1.023
_refine_ls_R_factor_all 0.0336
_refine_ls_R_factor_gt 0.0281
_refine_ls_shift/su_max 0.001
_refine_ls_shift/su_mean 0.000
_refine_ls_structure_factor_coef Fsqd
_refine_ls_weighting_details 'calc w=1/[\s^2^(Fo^2^)+(0.0434P)^2^+0.0493P] where P=(Fo^2^+2Fc^2^)/3'
_refine_ls_weighting_scheme calc
_refine_ls_wR_factor_gt 0.0735
_refine_ls_wR_factor_ref 0.0788
_reflns_number_gt 2882
_reflns_number_total 3269
_reflns_threshold_expression >2sigma(I)
_cod_data_source_file c3dt53056f.txt
_cod_data_source_block rm106
_cod_depositor_comments
;
The following automatic conversions were performed:

'_symmetry_cell_setting' value 'Orthorhombic' changed to
'orthorhombic' according to
/usr/data/users/saulius/automatic-downloads/current/RSC/lib/dictionaries/cif_core.dic
dictionary named 'cif_core.dic' version 2.4.2 from 2011-04-26.

Automatic conversion script
Id: cif_fix_values 2281 2013-09-26 08:29:07Z andrius 
;
_cod_database_code 7028694

loop_
_symmetry_equiv_pos_as_xyz
'x, y, z'
'-x+1/2, -y, z+1/2'
'x+1/2, -y+1/2, -z'
'-x, y+1/2, -z+1/2'

loop_
_atom_site_label
_atom_site_type_symbol
_atom_site_fract_x
_atom_site_fract_y
_atom_site_fract_z
_atom_site_U_iso_or_equiv
_atom_site_adp_type
_atom_site_occupancy
_atom_site_symmetry_multiplicity
_atom_site_calc_flag
_atom_site_refinement_flags
F1 F 0.6083(2) 0.98169(6) 0.83188(5) 0.0868(3) Uani 1 1 d .
F2 F 0.85293(18) 1.10113(8) 0.86720(4) 0.0846(3) Uani 1 1 d .
N1 N 0.9051(2) 1.04612(8) 0.76515(5) 0.0570(3) Uani 1 1 d .
N2 N 0.5574(2) 1.14705(8) 0.79440(5) 0.0593(3) Uani 1 1 d .
C5 C 0.7674(3) 1.17897(10) 0.70151(6) 0.0590(3) Uani 1 1 d .
C15 C 0.9448(3) 1.50688(11) 0.47164(6) 0.0659(4) Uani 1 1 d .
C4 C 0.9216(3) 1.09926(10) 0.71222(6) 0.0573(3) Uani 1 1 d .
C21 C 0.7090(3) 1.43926(11) 0.55375(6) 0.0651(4) Uani 1 1 d .
H21 H 0.5733 1.4429 0.5793 0.078 Uiso 1 1 calc R
C6 C 0.5858(3) 1.20223(9) 0.74248(6) 0.0594(3) Uani 1 1 d .
C20 C 0.7439(3) 1.51350(11) 0.50980(6) 0.0619(3) Uani 1 1 d .
C3 C 1.1105(3) 1.06034(11) 0.67843(7) 0.0687(4) Uani 1 1 d .
H3 H 1.1611 1.0824 0.6400 0.082 Uiso 1 1 calc R
C12 C 0.8652(3) 1.36263(10) 0.56041(6) 0.0641(4) Uani 1 1 d .
C10 C 0.7987(3) 1.23817(10) 0.64938(7) 0.0682(4) Uani 1 1 d .
C1 C 1.0792(3) 0.97775(11) 0.76437(7) 0.0677(4) Uani 1 1 d .
H1 H 1.1092 0.9315 0.7956 0.081 Uiso 1 1 calc R
C7 C 0.4031(3) 1.27326(11) 0.74037(8) 0.0728(4) Uani 1 1 d .
H7 H 0.3796 1.3216 0.7099 0.087 Uiso 1 1 calc R
C2 C 1.2094(3) 0.98426(12) 0.71120(7) 0.0748(4) Uani 1 1 d .
H2 H 1.3409 0.9440 0.6998 0.090 Uiso 1 1 calc R
C11 C 0.8306(3) 1.29309(11) 0.60799(7) 0.0690(4) Uani 1 1 d .
C16 C 0.9810(3) 1.58272(14) 0.42852(7) 0.0821(5) Uani 1 1 d .
H16 H 1.1159 1.5801 0.4027 0.099 Uiso 1 1 calc R
C8 C 0.2647(3) 1.25973(12) 0.79067(8) 0.0777(4) Uani 1 1 d .
H8 H 0.1271 1.2969 0.8014 0.093 Uiso 1 1 calc R
C13 C 1.0659(3) 1.35545(12) 0.52162(7) 0.0762(4) Uani 1 1 d .
H13 H 1.1748 1.3019 0.5257 0.091 Uiso 1 1 calc R
C9 C 0.3628(3) 1.18163(12) 0.82308(7) 0.0707(4) Uani 1 1 d .
H9 H 0.3017 1.1565 0.8599 0.085 Uiso 1 1 calc R
C19 C 0.5857(4) 1.59450(13) 0.50348(7) 0.0769(4) Uani 1 1 d .
H19 H 0.4496 1.5993 0.5288 0.092 Uiso 1 1 calc R
C14 C 1.1016(3) 1.42560(13) 0.47857(7) 0.0786(4) Uani 1 1 d .
H14 H 1.2353 1.4198 0.4525 0.094 Uiso 1 1 calc R
C18 C 0.6270(4) 1.66564(14) 0.46145(8) 0.0876(5) Uani 1 1 d .
H18 H 0.5204 1.7200 0.4578 0.105 Uiso 1 1 calc R
B1 B 0.7306(3) 1.06662(12) 0.81713(8) 0.0618(4) Uani 1 1 d .
C17 C 0.8244(4) 1.65908(14) 0.42387(8) 0.0891(5) Uani 1 1 d .
H17 H 0.8503 1.7088 0.3944 0.107 Uiso 1 1 calc R

loop_
_atom_site_aniso_label
_atom_site_aniso_U_11
_atom_site_aniso_U_22
_atom_site_aniso_U_33
_atom_site_aniso_U_23
_atom_site_aniso_U_13
_atom_site_aniso_U_12
F1 0.0942(7) 0.0629(5) 0.1033(7) 0.0191(5) 0.0298(6) -0.0045(5)
F2 0.0822(6) 0.1086(7) 0.0630(5) -0.0095(5) -0.0091(5) 0.0120(5)
N1 0.0594(7) 0.0513(6) 0.0605(6) 0.0012(5) -0.0007(5) -0.0037(5)
N2 0.0544(6) 0.0557(6) 0.0677(7) -0.0046(5) -0.0017(5) -0.0063(5)
C5 0.0662(8) 0.0476(6) 0.0631(7) -0.0001(6) -0.0076(6) -0.0090(6)
C15 0.0742(9) 0.0705(8) 0.0532(7) -0.0017(6) 0.0011(7) -0.0107(8)
C4 0.0609(8) 0.0521(6) 0.0588(7) -0.0022(6) -0.0027(6) -0.0075(6)
C21 0.0728(9) 0.0666(8) 0.0560(7) 0.0036(6) 0.0070(7) -0.0035(7)
C6 0.0598(8) 0.0475(6) 0.0708(8) -0.0010(6) -0.0082(7) -0.0062(6)
C20 0.0696(9) 0.0626(8) 0.0534(7) 0.0003(6) -0.0004(6) -0.0067(7)
C3 0.0734(9) 0.0705(9) 0.0623(8) -0.0043(7) 0.0062(7) -0.0054(8)
C12 0.0795(10) 0.0577(7) 0.0552(7) -0.0004(6) 0.0000(7) -0.0070(7)
C10 0.0829(10) 0.0560(7) 0.0657(8) 0.0024(7) -0.0077(8) -0.0070(7)
C1 0.0684(9) 0.0609(8) 0.0737(9) 0.0039(7) -0.0048(8) 0.0064(7)
C7 0.0702(9) 0.0561(8) 0.0921(11) -0.0024(8) -0.0147(9) -0.0002(7)
C2 0.0733(10) 0.0729(10) 0.0781(10) -0.0063(8) 0.0041(8) 0.0087(8)
C11 0.0846(11) 0.0570(8) 0.0654(8) -0.0016(7) -0.0062(8) -0.0057(7)
C16 0.0888(12) 0.0941(12) 0.0635(9) 0.0107(9) 0.0052(8) -0.0242(10)
C8 0.0612(9) 0.0714(9) 0.1005(12) -0.0122(9) -0.0077(9) 0.0053(8)
C13 0.0801(11) 0.0696(9) 0.0787(10) -0.0038(8) 0.0068(9) 0.0071(9)
C9 0.0581(9) 0.0731(9) 0.0808(9) -0.0110(8) 0.0014(7) -0.0070(8)
C19 0.0833(11) 0.0738(9) 0.0736(9) 0.0070(8) 0.0013(8) 0.0047(9)
C14 0.0783(11) 0.0857(10) 0.0717(9) -0.0045(8) 0.0194(9) -0.0045(9)
C18 0.1036(14) 0.0741(10) 0.0851(11) 0.0136(9) -0.0118(11) 0.0023(11)
B1 0.0645(10) 0.0573(8) 0.0636(9) 0.0030(7) 0.0031(8) -0.0033(8)
C17 0.1107(15) 0.0801(11) 0.0763(10) 0.0211(9) -0.0070(10) -0.0179(11)

loop_
_atom_type_symbol
_atom_type_description
_atom_type_scat_dispersion_real
_atom_type_scat_dispersion_imag
_atom_type_scat_source
C C 0.0181 0.0091 'International Tables Vol C Tables 4.2.6.8 and 6.1.1.4'
H H 0.0000 0.0000 'International Tables Vol C Tables 4.2.6.8 and 6.1.1.4'
N N 0.0311 0.0180 'International Tables Vol C Tables 4.2.6.8 and 6.1.1.4'
F F 0.0727 0.0534 'International Tables Vol C Tables 4.2.6.8 and 6.1.1.4'
B B 0.0090 0.0039 'International Tables Vol C Tables 4.2.6.8 and 6.1.1.4'

loop_
_geom_angle_atom_site_label_1
_geom_angle_atom_site_label_2
_geom_angle_atom_site_label_3
_geom_angle
C1 N1 C4 107.30(12)
C1 N1 B1 126.44(12)
C4 N1 B1 126.13(12)
C9 N2 C6 107.59(13)
C9 N2 B1 126.70(13)
C6 N2 B1 125.54(12)
C4 C5 C6 120.58(12)
C4 C5 C10 119.73(14)
C6 C5 C10 119.67(14)
C20 C15 C14 118.55(14)
C20 C15 C16 118.38(15)
C14 C15 C16 123.07(16)
N1 C4 C3 108.28(13)
N1 C4 C5 120.18(13)
C3 C4 C5 131.51(13)
C12 C21 C20 121.65(14)
C12 C21 H21 119.2
C20 C21 H21 119.2
N2 C6 C5 120.39(12)
N2 C6 C7 108.20(13)
C5 C6 C7 131.33(14)
C15 C20 C19 119.18(14)
C15 C20 C21 118.77(14)
C19 C20 C21 122.04(15)
C2 C3 C4 107.41(14)
C2 C3 H3 126.3
C4 C3 H3 126.3
C21 C12 C13 119.55(14)
C21 C12 C11 119.51(14)
C13 C12 C11 120.88(15)
C11 C10 C5 175.51(16)
N1 C1 C2 110.33(14)
N1 C1 H1 124.8
C2 C1 H1 124.8
C8 C7 C6 107.04(14)
C8 C7 H7 126.5
C6 C7 H7 126.5
C3 C2 C1 106.68(15)
C3 C2 H2 126.7
C1 C2 H2 126.7
C10 C11 C12 177.18(16)
C17 C16 C15 120.53(17)
C17 C16 H16 119.7
C15 C16 H16 119.7
C7 C8 C9 107.51(15)
C7 C8 H8 126.2
C9 C8 H8 126.2
C14 C13 C12 119.77(16)
C14 C13 H13 120.1
C12 C13 H13 120.1
N2 C9 C8 109.66(15)
N2 C9 H9 125.2
C8 C9 H9 125.2
C18 C19 C20 120.54(18)
C18 C19 H19 119.7
C20 C19 H19 119.7
C13 C14 C15 121.70(16)
C13 C14 H14 119.2
C15 C14 H14 119.2
C19 C18 C17 120.28(18)
C19 C18 H18 119.9
C17 C18 H18 119.9
F1 B1 F2 109.48(13)
F1 B1 N1 110.19(12)
F2 B1 N1 110.53(13)
F1 B1 N2 110.68(14)
F2 B1 N2 109.71(12)
N1 B1 N2 106.21(12)
C16 C17 C18 121.08(16)
C16 C17 H17 119.5
C18 C17 H17 119.5

loop_
_geom_bond_atom_site_label_1
_geom_bond_atom_site_label_2
_geom_bond_distance
F1 B1 1.3757(19)
F2 B1 1.389(2)
N1 C1 1.3429(19)
N1 C4 1.3832(16)
N1 B1 1.540(2)
N2 C9 1.3468(19)
N2 C6 1.3849(17)
N2 B1 1.542(2)
C5 C4 1.401(2)
C5 C6 1.402(2)
C5 C10 1.4203(19)
C15 C20 1.413(2)
C15 C14 1.415(2)
C15 C16 1.419(2)
C4 C3 1.400(2)
C21 C12 1.364(2)
C21 C20 1.4150(19)
C21 H21 0.9500
C6 C7 1.403(2)
C20 C19 1.415(2)
C3 C2 1.377(2)
C3 H3 0.9500
C12 C13 1.421(2)
C12 C11 1.429(2)
C10 C11 1.197(2)
C1 C2 1.393(2)
C1 H1 0.9500
C7 C8 1.374(2)
C7 H7 0.9500
C2 H2 0.9500
C16 C17 1.358(3)
C16 H16 0.9500
C8 C9 1.391(2)
C8 H8 0.9500
C13 C14 1.363(2)
C13 H13 0.9500
C9 H9 0.9500
C19 C18 1.361(2)
C19 H19 0.9500
C14 H14 0.9500
C18 C17 1.389(3)
C18 H18 0.9500
C17 H17 0.9500

loop_
_geom_torsion_atom_site_label_1
_geom_torsion_atom_site_label_2
_geom_torsion_atom_site_label_3
_geom_torsion_atom_site_label_4
_geom_torsion
C1 N1 C4 C3 0.72(15)
B1 N1 C4 C3 176.80(13)
C1 N1 C4 C5 -177.40(12)
B1 N1 C4 C5 -1.3(2)
C6 C5 C4 N1 -3.79(19)
C10 C5 C4 N1 174.77(12)
C6 C5 C4 C3 178.60(14)
C10 C5 C4 C3 -2.8(2)
C9 N2 C6 C5 -176.29(12)
B1 N2 C6 C5 8.2(2)
C9 N2 C6 C7 0.74(15)
B1 N2 C6 C7 -174.74(13)
C4 C5 C6 N2 0.46(19)
C10 C5 C6 N2 -178.09(13)
C4 C5 C6 C7 -175.77(14)
C10 C5 C6 C7 5.7(2)
C14 C15 C20 C19 179.86(15)
C16 C15 C20 C19 0.5(2)
C14 C15 C20 C21 0.6(2)
C16 C15 C20 C21 -178.73(14)
C12 C21 C20 C15 0.7(2)
C12 C21 C20 C19 -178.51(15)
N1 C4 C3 C2 -0.53(17)
C5 C4 C3 C2 177.30(15)
C20 C21 C12 C13 -1.3(2)
C20 C21 C12 C11 175.94(14)
C4 C5 C10 C11 -108(2)
C6 C5 C10 C11 70(3)
C4 N1 C1 C2 -0.65(17)
B1 N1 C1 C2 -176.71(13)
N2 C6 C7 C8 -0.60(16)
C5 C6 C7 C8 175.98(14)
C4 C3 C2 C1 0.14(18)
N1 C1 C2 C3 0.32(19)
C5 C10 C11 C12 -35(6)
C21 C12 C11 C10 -39(4)
C13 C12 C11 C10 138(4)
C20 C15 C16 C17 -0.7(2)
C14 C15 C16 C17 -179.99(17)
C6 C7 C8 C9 0.24(18)
C21 C12 C13 C14 0.6(2)
C11 C12 C13 C14 -176.59(15)
C6 N2 C9 C8 -0.59(16)
B1 N2 C9 C8 174.82(13)
C7 C8 C9 N2 0.22(18)
C15 C20 C19 C18 -0.4(2)
C21 C20 C19 C18 178.75(17)
C12 C13 C14 C15 0.7(3)
C20 C15 C14 C13 -1.3(2)
C16 C15 C14 C13 178.00(17)
C20 C19 C18 C17 0.5(3)
C1 N1 B1 F1 -56.7(2)
C4 N1 B1 F1 127.95(14)
C1 N1 B1 F2 64.43(18)
C4 N1 B1 F2 -110.91(15)
C1 N1 B1 N2 -176.63(12)
C4 N1 B1 N2 8.03(18)
C9 N2 B1 F1 54.31(19)
C6 N2 B1 F1 -131.07(13)
C9 N2 B1 F2 -66.62(18)
C6 N2 B1 F2 108.00(15)
C9 N2 B1 N1 173.91(12)
C6 N2 B1 N1 -11.47(18)
C15 C16 C17 C18 0.8(3)
C19 C18 C17 C16 -0.7(3)
